data_4032481
loop_
_publ_author_name
'Centore, Roberto'
'Manfredi, Carla'
'Capobianco, Amedeo'
'Volino, Sabato'
'Ferrara, Maria Vittoria'
'Carella, Antonio'
'Fusco, Sandra'
'Peluso, Andrea'

_publ_section_title
;
 Solid State Separation and Isolation of Tautomers of Fused-Ring
 Triazolotriazoles.
;
_journal_name_full 'The Journal of organic chemistry'
_journal_paper_doi 10.1021/acs.joc.7b00380
_journal_year 2017
_chemical_formula_moiety 'C10 H9 N5 O'
_chemical_formula_sum 'C10 H9 N5 O'
_chemical_formula_weight 215.22
_chemical_melting_point 601
_chemical_name_systematic
;
4-methyl-7-(4-hydroxyphenyl)-2H-[1,2,4]triazolo[3,2-c]
[1,2,4]triazole
;
_space_group_IT_number 14
_space_group_name_Hall '-P 2ybc'
_space_group_name_H-M_alt 'P 1 21/c 1'
_symmetry_cell_setting monoclinic
_symmetry_space_group_name_Hall '-P 2ybc'
_symmetry_space_group_name_H-M 'P 1 21/c 1'
_atom_sites_solution_hydrogens geom
_atom_sites_solution_primary direct
_atom_sites_solution_secondary difmap
_audit_creation_method SHELXL-97
_cell_angle_alpha 90.00
_cell_angle_beta 105.89(2)
_cell_angle_gamma 90.00
_cell_formula_units_Z 8
_cell_length_a 10.062(5)
_cell_length_b 7.286(3)
_cell_length_c 27.054(6)
_cell_measurement_reflns_used 85
_cell_measurement_temperature 293(2)
_cell_measurement_theta_max 22.248
_cell_measurement_theta_min 3.835
_cell_volume 1907.6(13)
_computing_cell_refinement '<i>CELLFITW</i> (Centore, 2004)'
_computing_data_collection 'COLLECT (Nonius, 1999)'
_computing_data_reduction
;
EvalCCD (Duisenberg, Kroon-Batenburg & Schreurs 2003) and 
SADABS (Bruker, 2001)
;
_computing_molecular_graphics
;
Ortep-3 for Windows (Farrugia, 2012) and
<i>MERCURY</i> (Macrae et al., 2006)
;
_computing_publication_material
;
WinGX (Farrugia, 2012)
;
_computing_structure_refinement 'SHELXL-97 (Sheldrick, 2008)'
_computing_structure_solution 'SIR97 (Altomare et al., 1999)'
_diffrn_ambient_temperature 293(2)
_diffrn_detector 'CCD plate'
_diffrn_detector_area_resol_mean 9
_diffrn_detector_type
;
Bruker-Nonius 95mm CCD camera on \k-goniostat
;
_diffrn_measured_fraction_theta_full 0.988
_diffrn_measured_fraction_theta_max 0.959
_diffrn_measurement_device 'four-circle diffractometer'
_diffrn_measurement_device_type 'Bruker-Nonius KappaCCD'
_diffrn_measurement_method
;
CCD rotation images, thick slices
;
_diffrn_radiation_monochromator graphite
_diffrn_radiation_probe x-ray
_diffrn_radiation_source 'fine-focus sealed tube'
_diffrn_radiation_type MoK\a
_diffrn_radiation_wavelength 0.71073
_diffrn_reflns_av_R_equivalents 0.0514
_diffrn_reflns_av_sigmaI/netI 0.0730
_diffrn_reflns_limit_h_max 13
_diffrn_reflns_limit_h_min -12
_diffrn_reflns_limit_k_max 9
_diffrn_reflns_limit_k_min -9
_diffrn_reflns_limit_l_max 35
_diffrn_reflns_limit_l_min -35
_diffrn_reflns_number 15935
_diffrn_reflns_theta_full 25.00
_diffrn_reflns_theta_max 28.09
_diffrn_reflns_theta_min 3.13
_exptl_absorpt_coefficient_mu 0.105
_exptl_absorpt_correction_T_max 0.9895
_exptl_absorpt_correction_T_min 0.9591
_exptl_absorpt_correction_type multi-scan
_exptl_absorpt_process_details
;
SADABS (Bruker, 2001)
;
_exptl_crystal_colour colourless
_exptl_crystal_density_diffrn 1.499
_exptl_crystal_density_method 'not measured'
_exptl_crystal_description prism
_exptl_crystal_F_000 896
_exptl_crystal_size_max 0.40
_exptl_crystal_size_mid 0.10
_exptl_crystal_size_min 0.10
_refine_diff_density_max 0.212
_refine_diff_density_min -0.250
_refine_diff_density_rms 0.058
_refine_ls_extinction_method none
_refine_ls_goodness_of_fit_ref 1.061
_refine_ls_hydrogen_treatment mixed
_refine_ls_matrix_type full
_refine_ls_number_parameters 303
_refine_ls_number_reflns 4475
_refine_ls_number_restraints 0
_refine_ls_restrained_S_all 1.061
_refine_ls_R_factor_all 0.1355
_refine_ls_R_factor_gt 0.0574
_refine_ls_shift/su_max 0.000
_refine_ls_shift/su_mean 0.000
_refine_ls_structure_factor_coef Fsqd
_refine_ls_weighting_details 'calc w=1/[\s^2^(Fo^2^)+(0.0410P)^2^+0.5797P] where P=(Fo^2^+2Fc^2^)/3'
_refine_ls_weighting_scheme calc
_refine_ls_wR_factor_gt 0.0992
_refine_ls_wR_factor_ref 0.1210
_reflns_number_gt 2464
_reflns_number_total 4475
_reflns_threshold_expression I>2sigma(I)
_cod_data_source_file jo7b00380_si_005.cif
_cod_data_source_block tt5
_cod_database_code 4032481

loop_
_symmetry_equiv_pos_as_xyz
'x, y, z'
'-x, y+1/2, -z+1/2'
'-x, -y, -z'
'x, -y-1/2, z-1/2'

loop_
_atom_site_label
_atom_site_type_symbol
_atom_site_fract_x
_atom_site_fract_y
_atom_site_fract_z
_atom_site_U_iso_or_equiv
_atom_site_adp_type
_atom_site_occupancy
_atom_site_symmetry_multiplicity
_atom_site_calc_flag
_atom_site_refinement_flags
C1A C 0.1407(2) 0.1309(3) 0.06476(8) 0.0318(5) Uani 1 1 d .
C2A C 0.2109(2) 0.0637(3) 0.11233(8) 0.0358(6) Uani 1 1 d .
H2A H 0.1627 0.0309 0.1358 0.043 Uiso 1 1 calc R
C3A C 0.3522(2) 0.0453(3) 0.12501(8) 0.0349(6) Uani 1 1 d .
H3A H 0.3989 -0.0005 0.1572 0.042 Uiso 1 1 calc R
C4A C 0.4266(2) 0.0938(3) 0.09064(7) 0.0282(5) Uani 1 1 d .
C5A C 0.3537(2) 0.1590(3) 0.04238(8) 0.0374(6) Uani 1 1 d .
H5A H 0.4011 0.1902 0.0185 0.045 Uiso 1 1 calc R
C6A C 0.2126(2) 0.1776(3) 0.02979(8) 0.0392(6) Uani 1 1 d .
H6A H 0.1651 0.2220 -0.0025 0.047 Uiso 1 1 calc R
C7A C 0.5761(2) 0.0772(3) 0.10481(7) 0.0283(5) Uani 1 1 d .
C8A C 0.7898(2) 0.0195(3) 0.15164(7) 0.0308(5) Uani 1 1 d .
C9A C 0.7759(2) -0.0816(3) 0.22234(7) 0.0311(5) Uani 1 1 d .
C10A C 0.8159(2) -0.1520(3) 0.27596(7) 0.0422(6) Uani 1 1 d .
H10A H 0.8344 -0.0505 0.2995 0.063 Uiso 1 1 calc R
H10B H 0.8972 -0.2265 0.2813 0.063 Uiso 1 1 calc R
H10C H 0.7418 -0.2243 0.2817 0.063 Uiso 1 1 calc R
N1A N 0.65781(18) 0.1207(3) 0.07609(6) 0.0355(5) Uani 1 1 d .
N2A N 0.79158(19) 0.0838(3) 0.10540(7) 0.0386(5) Uani 1 1 d .
H2NA H 0.860(2) 0.103(3) 0.0923(8) 0.046 Uiso 1 1 d .
N3A N 0.87176(17) -0.0408(3) 0.19606(6) 0.0340(5) Uani 1 1 d .
N4A N 0.64428(18) -0.0530(2) 0.19774(6) 0.0319(5) Uani 1 1 d .
N5A N 0.65676(17) 0.0137(2) 0.15145(6) 0.0289(4) Uani 1 1 d .
O1A O 0.00033(15) 0.1487(3) 0.05345(6) 0.0458(5) Uani 1 1 d .
H1A H -0.034(2) 0.198(3) 0.0232(9) 0.055 Uiso 1 1 d .
C1B C -0.7637(2) 0.5962(3) -0.23579(8) 0.0336(5) Uani 1 1 d .
C2B C -0.6247(2) 0.6076(3) -0.23126(8) 0.0382(6) Uani 1 1 d .
H2B H -0.5943 0.6553 -0.2582 0.046 Uiso 1 1 calc R
C3B C -0.5296(2) 0.5486(3) -0.18693(8) 0.0363(6) Uani 1 1 d .
H3B H -0.4358 0.5544 -0.1846 0.044 Uiso 1 1 calc R
C4B C -0.5725(2) 0.4807(3) -0.14574(7) 0.0292(5) Uani 1 1 d .
C5B C -0.7125(2) 0.4717(3) -0.15050(8) 0.0372(6) Uani 1 1 d .
H5B H -0.7432 0.4271 -0.1233 0.045 Uiso 1 1 calc R
C6B C -0.8076(2) 0.5280(3) -0.19503(8) 0.0392(6) Uani 1 1 d .
H6B H -0.9015 0.5202 -0.1977 0.047 Uiso 1 1 calc R
C7B C -0.4734(2) 0.4183(3) -0.09880(7) 0.0300(5) Uani 1 1 d .
C8B C -0.2743(2) 0.3421(3) -0.04370(7) 0.0310(5) Uani 1 1 d .
C9B C -0.1217(2) 0.3819(3) -0.08104(8) 0.0380(6) Uani 1 1 d .
C10B C 0.0152(2) 0.3867(4) -0.09204(9) 0.0586(8) Uani 1 1 d .
H10D H 0.0791 0.4561 -0.0658 0.088 Uiso 1 1 calc R
H10E H 0.0059 0.4434 -0.1249 0.088 Uiso 1 1 calc R
H10F H 0.0492 0.2638 -0.0925 0.088 Uiso 1 1 calc R
N1B N -0.50221(18) 0.3647(3) -0.05638(6) 0.0389(5) Uani 1 1 d .
N2B N -0.37707(19) 0.3193(3) -0.02191(7) 0.0411(5) Uani 1 1 d .
H2NB H -0.373(2) 0.262(3) 0.0080(9) 0.049 Uiso 1 1 d .
N3B N -0.13826(18) 0.3246(3) -0.03464(6) 0.0360(5) Uani 1 1 d .
N4B N -0.23360(18) 0.4327(3) -0.11672(7) 0.0380(5) Uani 1 1 d .
N5B N -0.33314(17) 0.4056(2) -0.09132(6) 0.0305(4) Uani 1 1 d .
O1B O -0.85315(17) 0.6520(2) -0.28082(6) 0.0471(5) Uani 1 1 d .
H1B H -0.937(3) 0.619(3) -0.2824(9) 0.057 Uiso 1 1 d .

loop_
_atom_site_aniso_label
_atom_site_aniso_U_11
_atom_site_aniso_U_22
_atom_site_aniso_U_33
_atom_site_aniso_U_23
_atom_site_aniso_U_13
_atom_site_aniso_U_12
C1A 0.0194(12) 0.0418(15) 0.0326(11) 0.0004(11) 0.0041(9) -0.0009(10)
C2A 0.0283(13) 0.0522(16) 0.0277(11) 0.0041(11) 0.0092(10) -0.0012(11)
C3A 0.0286(13) 0.0497(16) 0.0243(10) 0.0042(10) 0.0036(9) 0.0025(11)
C4A 0.0236(12) 0.0345(14) 0.0257(10) -0.0020(9) 0.0057(9) -0.0018(10)
C5A 0.0285(13) 0.0580(17) 0.0272(11) 0.0080(11) 0.0100(10) 0.0008(12)
C6A 0.0247(13) 0.0616(18) 0.0277(11) 0.0139(11) 0.0014(10) 0.0021(12)
C7A 0.0248(12) 0.0348(14) 0.0245(10) 0.0002(9) 0.0053(9) 0.0007(10)
C8A 0.0225(12) 0.0410(15) 0.0288(11) 0.0000(10) 0.0069(10) -0.0004(10)
C9A 0.0280(13) 0.0364(15) 0.0270(11) -0.0021(10) 0.0043(10) 0.0010(11)
C10A 0.0392(15) 0.0561(18) 0.0282(11) 0.0035(12) 0.0040(10) 0.0034(12)
N1A 0.0229(10) 0.0523(14) 0.0305(9) 0.0053(9) 0.0056(8) 0.0032(9)
N2A 0.0221(11) 0.0617(15) 0.0328(10) 0.0080(9) 0.0088(8) 0.0039(10)
N3A 0.0260(10) 0.0454(13) 0.0279(9) 0.0020(9) 0.0025(8) 0.0027(9)
N4A 0.0304(11) 0.0400(12) 0.0249(9) 0.0028(8) 0.0068(8) 0.0016(9)
N5A 0.0216(10) 0.0405(12) 0.0244(9) 0.0031(8) 0.0061(7) 0.0017(8)
O1A 0.0202(9) 0.0804(14) 0.0358(9) 0.0160(9) 0.0059(7) 0.0051(8)
C1B 0.0280(13) 0.0388(15) 0.0297(11) -0.0017(10) 0.0008(10) -0.0021(11)
C2B 0.0337(14) 0.0526(17) 0.0284(11) 0.0010(11) 0.0086(10) -0.0062(12)
C3B 0.0240(12) 0.0487(16) 0.0361(12) -0.0014(11) 0.0078(10) -0.0053(11)
C4B 0.0265(12) 0.0326(14) 0.0283(11) -0.0028(10) 0.0069(9) -0.0015(10)
C5B 0.0291(13) 0.0517(17) 0.0330(12) 0.0044(11) 0.0122(10) 0.0033(11)
C6B 0.0214(12) 0.0561(17) 0.0401(13) 0.0018(12) 0.0088(10) 0.0021(11)
C7B 0.0254(12) 0.0359(14) 0.0298(11) -0.0008(10) 0.0098(10) -0.0013(10)
C8B 0.0278(13) 0.0401(15) 0.0254(11) 0.0027(10) 0.0079(10) 0.0015(10)
C9B 0.0297(13) 0.0497(17) 0.0358(12) 0.0096(11) 0.0111(10) 0.0037(12)
C10B 0.0329(15) 0.098(2) 0.0486(15) 0.0254(15) 0.0173(12) 0.0116(15)
N1B 0.0269(11) 0.0583(14) 0.0318(10) 0.0053(10) 0.0085(8) 0.0017(10)
N2B 0.0298(11) 0.0655(16) 0.0282(10) 0.0120(10) 0.0080(9) 0.0038(10)
N3B 0.0262(11) 0.0496(13) 0.0323(10) 0.0053(9) 0.0081(8) 0.0025(9)
N4B 0.0276(11) 0.0535(14) 0.0350(10) 0.0093(9) 0.0122(9) 0.0025(10)
N5B 0.0247(10) 0.0401(12) 0.0270(9) 0.0047(8) 0.0077(8) 0.0011(9)
O1B 0.0323(10) 0.0705(13) 0.0330(8) 0.0089(9) -0.0006(8) -0.0040(9)

loop_
_atom_type_symbol
_atom_type_description
_atom_type_scat_dispersion_real
_atom_type_scat_dispersion_imag
_atom_type_scat_source
C C 0.0033 0.0016 'International Tables Vol C Tables 4.2.6.8 and 6.1.1.4'
H H 0.0000 0.0000 'International Tables Vol C Tables 4.2.6.8 and 6.1.1.4'
N N 0.0061 0.0033 'International Tables Vol C Tables 4.2.6.8 and 6.1.1.4'
O O 0.0106 0.0060 'International Tables Vol C Tables 4.2.6.8 and 6.1.1.4'

loop_
_geom_angle_atom_site_label_1
_geom_angle_atom_site_label_2
_geom_angle_atom_site_label_3
_geom_angle
_geom_angle_publ_flag
O1A C1A C2A 118.45(18) no
O1A C1A C6A 121.73(18) no
C2A C1A C6A 119.82(19) no
C3A C2A C1A 119.88(19) no
C3A C2A H2A 120.1 no
C1A C2A H2A 120.1 no
C2A C3A C4A 121.18(19) no
C2A C3A H3A 119.4 no
C4A C3A H3A 119.4 no
C3A C4A C5A 118.15(19) no
C3A C4A C7A 120.72(18) no
C5A C4A C7A 121.13(18) no
C6A C5A C4A 120.60(19) no
C6A C5A H5A 119.7 no
C4A C5A H5A 119.7 no
C5A C6A C1A 120.35(19) no
C5A C6A H6A 119.8 no
C1A C6A H6A 119.8 no
N1A C7A N5A 108.33(17) no
N1A C7A C4A 126.45(18) no
N5A C7A C4A 125.22(17) no
N3A C8A N5A 111.40(17) no
N3A C8A N2A 142.5(2) no
N5A C8A N2A 106.05(17) no
N4A C9A N3A 116.81(18) no
N4A C9A C10A 120.69(19) no
N3A C9A C10A 122.49(19) no
C9A C10A H10A 109.5 no
C9A C10A H10B 109.5 no
H10A C10A H10B 109.5 no
C9A C10A H10C 109.5 no
H10A C10A H10C 109.5 no
H10B C10A H10C 109.5 no
C7A N1A N2A 106.32(16) no
C8A N2A N1A 110.00(17) no
C8A N2A H2NA 130.8(15) no
N1A N2A H2NA 119.2(15) no
C8A N3A C9A 100.86(17) no
C9A N4A N5A 100.61(16) no
C8A N5A C7A 109.29(16) no
C8A N5A N4A 110.30(16) no
C7A N5A N4A 140.41(17) no
C1A O1A H1A 111.5(15) no
O1B C1B C2B 117.95(19) no
O1B C1B C6B 122.8(2) no
C2B C1B C6B 119.3(2) no
C1B C2B C3B 120.3(2) no
C1B C2B H2B 119.8 no
C3B C2B H2B 119.8 no
C2B C3B C4B 120.9(2) no
C2B C3B H3B 119.6 no
C4B C3B H3B 119.6 no
C5B C4B C3B 118.31(19) no
C5B C4B C7B 120.26(19) no
C3B C4B C7B 121.43(19) no
C6B C5B C4B 120.8(2) no
C6B C5B H5B 119.6 no
C4B C5B H5B 119.6 no
C5B C6B C1B 120.4(2) no
C5B C6B H6B 119.8 no
C1B C6B H6B 119.8 no
N1B C7B N5B 108.31(18) no
N1B C7B C4B 126.22(19) no
N5B C7B C4B 125.47(18) no
N3B C8B N2B 142.24(19) no
N3B C8B N5B 111.77(17) no
N2B C8B N5B 105.99(18) no
N4B C9B N3B 117.38(19) no
N4B C9B C10B 119.91(19) no
N3B C9B C10B 122.71(19) no
C9B C10B H10D 109.5 no
C9B C10B H10E 109.5 no
H10D C10B H10E 109.5 no
C9B C10B H10F 109.5 no
H10D C10B H10F 109.5 no
H10E C10B H10F 109.5 no
C7B N1B N2B 106.31(17) no
C8B N2B N1B 110.13(17) no
C8B N2B H2NB 126.9(14) no
N1B N2B H2NB 121.9(14) no
C8B N3B C9B 100.30(16) no
C9B N4B N5B 100.75(16) no
C8B N5B C7B 109.25(16) no
C8B N5B N4B 109.79(16) no
C7B N5B N4B 140.94(17) no
C1B O1B H1B 110.9(16) no

loop_
_geom_bond_atom_site_label_1
_geom_bond_atom_site_label_2
_geom_bond_distance
_geom_bond_publ_flag
C1A O1A 1.367(2) no
C1A C2A 1.377(3) no
C1A C6A 1.381(3) no
C2A C3A 1.376(3) no
C2A H2A 0.9300 no
C3A C4A 1.390(3) no
C3A H3A 0.9300 no
C4A C5A 1.394(3) no
C4A C7A 1.452(3) no
C5A C6A 1.373(3) no
C5A H5A 0.9300 no
C6A H6A 0.9300 no
C7A N1A 1.315(2) no
C7A N5A 1.380(2) no
C8A N3A 1.332(2) no
C8A N5A 1.338(3) no
C8A N2A 1.341(3) no
C9A N4A 1.326(3) no
C9A N3A 1.379(3) no
C9A C10A 1.486(3) no
C10A H10A 0.9600 no
C10A H10B 0.9600 no
C10A H10C 0.9600 no
N1A N2A 1.389(2) no
N2A H2NA 0.87(2) no
N4A N5A 1.381(2) no
O1A H1A 0.87(2) no
C1B O1B 1.363(2) no
C1B C2B 1.373(3) no
C1B C6B 1.387(3) no
C2B C3B 1.382(3) no
C2B H2B 0.9300 no
C3B C4B 1.391(3) no
C3B H3B 0.9300 no
C4B C5B 1.381(3) no
C4B C7B 1.456(3) no
C5B C6B 1.380(3) no
C5B H5B 0.9300 no
C6B H6B 0.9300 no
C7B N1B 1.317(2) no
C7B N5B 1.373(3) no
C8B N3B 1.329(3) no
C8B N2B 1.334(3) no
C8B N5B 1.344(2) no
C9B N4B 1.320(3) no
C9B N3B 1.376(3) no
C9B C10B 1.487(3) no
C10B H10D 0.9600 no
C10B H10E 0.9600 no
C10B H10F 0.9600 no
N1B N2B 1.386(2) no
N2B H2NB 0.90(2) no
N4B N5B 1.375(2) no
O1B H1B 0.87(2) no

loop_
_geom_torsion_atom_site_label_1
_geom_torsion_atom_site_label_2
_geom_torsion_atom_site_label_3
_geom_torsion_atom_site_label_4
_geom_torsion
_geom_torsion_publ_flag
O1A C1A C2A C3A -179.6(2) no
C6A C1A C2A C3A 0.7(3) no
C1A C2A C3A C4A 0.2(4) no
C2A C3A C4A C5A -1.1(3) no
C2A C3A C4A C7A 178.8(2) no
C3A C4A C5A C6A 1.2(3) no
C7A C4A C5A C6A -178.7(2) no
C4A C5A C6A C1A -0.4(4) no
O1A C1A C6A C5A 179.7(2) no
C2A C1A C6A C5A -0.6(4) no
C3A C4A C7A N1A -179.1(2) no
C5A C4A C7A N1A 0.8(3) no
C3A C4A C7A N5A 0.4(3) no
C5A C4A C7A N5A -179.7(2) no
N5A C7A N1A N2A -0.1(2) no
C4A C7A N1A N2A 179.5(2) no
N3A C8A N2A N1A 179.6(3) no
N5A C8A N2A N1A 0.7(3) no
C7A N1A N2A C8A -0.4(3) no
N5A C8A N3A C9A -0.4(2) no
N2A C8A N3A C9A -179.3(3) no
N4A C9A N3A C8A 0.5(3) no
C10A C9A N3A C8A -178.6(2) no
N3A C9A N4A N5A -0.4(2) no
C10A C9A N4A N5A 178.7(2) no
N3A C8A N5A C7A 179.98(18) no
N2A C8A N5A C7A -0.7(2) no
N3A C8A N5A N4A 0.2(3) no
N2A C8A N5A N4A 179.47(17) no
N1A C7A N5A C8A 0.5(2) no
C4A C7A N5A C8A -179.0(2) no
N1A C7A N5A N4A -179.8(2) no
C4A C7A N5A N4A 0.7(4) no
C9A N4A N5A C8A 0.1(2) no
C9A N4A N5A C7A -179.6(3) no
O1B C1B C2B C3B -178.4(2) no
C6B C1B C2B C3B 1.2(4) no
C1B C2B C3B C4B -1.5(4) no
C2B C3B C4B C5B 0.8(3) no
C2B C3B C4B C7B -179.9(2) no
C3B C4B C5B C6B 0.2(3) no
C7B C4B C5B C6B -179.1(2) no
C4B C5B C6B C1B -0.5(4) no
O1B C1B C6B C5B 179.4(2) no
C2B C1B C6B C5B -0.2(4) no
C5B C4B C7B N1B -6.1(3) no
C3B C4B C7B N1B 174.7(2) no
C5B C4B C7B N5B 174.0(2) no
C3B C4B C7B N5B -5.3(3) no
N5B C7B N1B N2B 0.4(2) no
C4B C7B N1B N2B -179.5(2) no
N3B C8B N2B N1B -178.9(3) no
N5B C8B N2B N1B 1.3(3) no
C7B N1B N2B C8B -1.1(3) no
N2B C8B N3B C9B 179.9(3) no
N5B C8B N3B C9B -0.4(2) no
N4B C9B N3B C8B 0.4(3) no
C10B C9B N3B C8B -179.1(2) no
N3B C9B N4B N5B -0.2(3) no
C10B C9B N4B N5B 179.3(2) no
N3B C8B N5B C7B 179.14(19) no
N2B C8B N5B C7B -1.0(2) no
N3B C8B N5B N4B 0.3(3) no
N2B C8B N5B N4B -179.86(18) no
N1B C7B N5B C8B 0.4(3) no
C4B C7B N5B C8B -179.7(2) no
N1B C7B N5B N4B 178.6(2) no
C4B C7B N5B N4B -1.4(4) no
C9B N4B N5B C8B -0.1(2) no
C9B N4B N5B C7B -178.3(3) no
